data_1503644
loop_
_publ_author_name
'Han, Zheng-Guo'
'Zhang, Ge'
'Jiang, Bo'
'Ma, Ning'
'Shi, Feng'
'Tu, Shu-Jiang'

_publ_section_title
;
 Diversity Synthesis of Pyrimido[4,5-b][1,6]naphthyridine and Its
 Derivatives under Microwave Irradiation
;
_journal_issue 5
_journal_name_full 'Journal of Combinatorial Chemistry'
_journal_page_first 809
_journal_paper_doi 10.1021/cc800196u
_journal_volume 11
_journal_year 2009
_chemical_formula_sum 'C26 H22 N4 S2'
_chemical_formula_weight 454.60
_chemical_name_systematic
; 
 ? 
;
_space_group_IT_number 2
_symmetry_cell_setting triclinic
_symmetry_space_group_name_Hall '-P 1'
_symmetry_space_group_name_H-M 'P -1'
_atom_sites_solution_hydrogens geom
_atom_sites_solution_primary direct
_atom_sites_solution_secondary difmap
_audit_creation_method SHELXL-97
_cell_angle_alpha 109.785(2)
_cell_angle_beta 102.3640(10)
_cell_angle_gamma 104.2010(10)
_cell_formula_units_Z 2
_cell_length_a 10.7187(16)
_cell_length_b 10.9704(19)
_cell_length_c 11.153(2)
_cell_measurement_reflns_used 1616
_cell_measurement_temperature 298(2)
_cell_measurement_theta_max 24.844
_cell_measurement_theta_min 2.262
_cell_volume 1131.1(3)
_computing_cell_refinement 'Bruker SMART'
_computing_data_collection 'Bruker SMART'
_computing_data_reduction 'Bruker SHELXTL'
_computing_molecular_graphics 'Bruker SHELXTL'
_computing_publication_material 'Bruker SHELXTL'
_computing_structure_refinement 'SHELXL-97 (Sheldrick, 1997)'
_computing_structure_solution 'SHELXS-97 (Sheldrick, 1990)'
_diffrn_ambient_temperature 298(2)
_diffrn_measured_fraction_theta_full 0.982
_diffrn_measured_fraction_theta_max 0.982
_diffrn_measurement_device_type 'CCD area detector'
_diffrn_measurement_method 'phi and omega scans'
_diffrn_radiation_monochromator graphite
_diffrn_radiation_source 'fine-focus sealed tube'
_diffrn_radiation_type MoK\a
_diffrn_radiation_wavelength 0.71073
_diffrn_reflns_av_R_equivalents 0.0245
_diffrn_reflns_av_sigmaI/netI 0.0582
_diffrn_reflns_limit_h_max 11
_diffrn_reflns_limit_h_min -12
_diffrn_reflns_limit_k_max 13
_diffrn_reflns_limit_k_min -12
_diffrn_reflns_limit_l_max 13
_diffrn_reflns_limit_l_min -13
_diffrn_reflns_number 5846
_diffrn_reflns_theta_full 25.01
_diffrn_reflns_theta_max 25.01
_diffrn_reflns_theta_min 2.05
_exptl_absorpt_coefficient_mu 0.257
_exptl_absorpt_correction_T_max 0.9600
_exptl_absorpt_correction_T_min 0.9551
_exptl_absorpt_correction_type multi-scan
_exptl_absorpt_process_details sadabs
_exptl_crystal_density_diffrn 1.335
_exptl_crystal_density_method 'not measured'
_exptl_crystal_F_000 476
_exptl_crystal_size_max 0.18
_exptl_crystal_size_mid 0.17
_exptl_crystal_size_min 0.16
_refine_diff_density_max 0.310
_refine_diff_density_min -0.425
_refine_diff_density_rms 0.051
_refine_ls_extinction_method none
_refine_ls_goodness_of_fit_ref 0.997
_refine_ls_hydrogen_treatment constr
_refine_ls_matrix_type full
_refine_ls_number_parameters 291
_refine_ls_number_reflns 3918
_refine_ls_number_restraints 0
_refine_ls_restrained_S_all 0.997
_refine_ls_R_factor_all 0.0983
_refine_ls_R_factor_gt 0.0574
_refine_ls_shift/su_max 0.000
_refine_ls_shift/su_mean 0.000
_refine_ls_structure_factor_coef Fsqd
_refine_ls_weighting_details 'calc w=1/[\s^2^(Fo^2^)+(0.0957P)^2^+0.0000P] where P=(Fo^2^+2Fc^2^)/3'
_refine_ls_weighting_scheme calc
_refine_ls_wR_factor_gt 0.1549
_refine_ls_wR_factor_ref 0.1764
_reflns_number_gt 2322
_reflns_number_total 3918
_reflns_threshold_expression >2sigma(I)
_cod_data_source_file cc800196u_si_003.cif
_cod_data_source_block 080527a
_cod_depositor_comments
;
The following automatic conversions were performed:

'_symmetry_cell_setting' value 'Triclinic' changed to 'triclinic'
according to /home/saulius/struct/CIF-dictionaries/cif_core.dic
dictionary named 'cif_core.dic' version 2.4.2 from 2011-04-26.

Automatic conversion script
Id: cif_fix_values 1715 2011-07-08 13:25:40Z adriana 
;
_cod_original_cell_volume 1131.0(3)
_cod_original_sg_symbol_H-M P-1
_cod_database_code 1503644

loop_
_symmetry_equiv_pos_as_xyz
'x, y, z'
'-x, -y, -z'

loop_
_atom_site_label
_atom_site_type_symbol
_atom_site_fract_x
_atom_site_fract_y
_atom_site_fract_z
_atom_site_U_iso_or_equiv
_atom_site_adp_type
_atom_site_occupancy
_atom_site_symmetry_multiplicity
_atom_site_calc_flag
_atom_site_refinement_flags
N1 N 0.5616(3) 0.2524(3) 1.5917(3) 0.0481(7) Uani 1 1 d .
N2 N 0.4340(3) 0.1519(3) 1.5362(3) 0.0529(8) Uani 1 1 d .
N3 N 0.6907(3) 0.4256(3) 1.5345(3) 0.0442(7) Uani 1 1 d .
N4 N 0.7120(3) 0.5378(3) 1.2194(3) 0.0507(7) Uani 1 1 d .
S1 S 1.09086(12) 0.85725(11) 1.54317(11) 0.0768(4) Uani 1 1 d .
S2 S 0.32900(12) 0.10633(12) 1.04051(11) 0.0826(4) Uani 1 1 d .
C1 C 0.3741(3) 0.1548(3) 1.4219(3) 0.0477(9) Uani 1 1 d .
C2 C 0.4614(3) 0.2600(3) 1.3994(3) 0.0432(8) Uani 1 1 d .
C3 C 0.5805(3) 0.3207(3) 1.5104(3) 0.0417(8) Uani 1 1 d .
C4 C 0.4568(3) 0.3106(3) 1.2988(3) 0.0416(8) Uani 1 1 d .
C5 C 0.5739(3) 0.4802(4) 1.2173(3) 0.0518(9) Uani 1 1 d .
H5A H 0.5198 0.4087 1.1282 0.062 Uiso 1 1 calc R
H5B H 0.5338 0.5520 1.2358 0.062 Uiso 1 1 calc R
C6 C 0.5706(3) 0.4201(3) 1.3199(3) 0.0432(8) Uani 1 1 d .
C7 C 0.6845(3) 0.4735(3) 1.4386(3) 0.0417(8) Uani 1 1 d .
C8 C 0.8071(3) 0.5867(3) 1.4584(3) 0.0435(8) Uani 1 1 d .
C9 C 0.7958(4) 0.6439(4) 1.3528(4) 0.0565(10) Uani 1 1 d .
H9A H 0.7567 0.7160 1.3767 0.068 Uiso 1 1 calc R
H9B H 0.8861 0.6849 1.3509 0.068 Uiso 1 1 calc R
C10 C 0.6506(3) 0.2705(3) 1.7162(3) 0.0458(8) Uani 1 1 d .
C11 C 0.5969(4) 0.2282(4) 1.8042(4) 0.0588(10) Uani 1 1 d .
H11 H 0.5032 0.1886 1.7824 0.071 Uiso 1 1 calc R
C12 C 0.6838(4) 0.2456(4) 1.9247(4) 0.0659(11) Uani 1 1 d .
H12 H 0.6477 0.2174 1.9836 0.079 Uiso 1 1 calc R
C13 C 0.8214(4) 0.3032(4) 1.9589(4) 0.0690(11) Uani 1 1 d .
H13 H 0.8788 0.3151 2.0405 0.083 Uiso 1 1 calc R
C14 C 0.8741(4) 0.3437(4) 1.8704(4) 0.0643(11) Uani 1 1 d .
H14 H 0.9679 0.3820 1.8923 0.077 Uiso 1 1 calc R
C15 C 0.7896(4) 0.3281(4) 1.7496(4) 0.0555(10) Uani 1 1 d .
H15 H 0.8265 0.3564 1.6911 0.067 Uiso 1 1 calc R
C16 C 0.2334(4) 0.0573(4) 1.3364(4) 0.0625(11) Uani 1 1 d .
H16A H 0.2020 -0.0031 1.3773 0.094 Uiso 1 1 calc R
H16B H 0.2341 0.0036 1.2485 0.094 Uiso 1 1 calc R
H16C H 0.1737 0.1087 1.3284 0.094 Uiso 1 1 calc R
C17 C 0.3367(3) 0.2461(3) 1.1741(3) 0.0459(8) Uani 1 1 d .
C18 C 0.2173(3) 0.2811(4) 1.1483(3) 0.0498(9) Uani 1 1 d .
H18 H 0.2016 0.3556 1.2057 0.060 Uiso 1 1 calc R
C19 C 0.1251(4) 0.1809(5) 1.0180(4) 0.0675(11) Uani 1 1 d .
H19 H 0.0395 0.1832 0.9821 0.081 Uiso 1 1 calc R
C20 C 0.1702(4) 0.0850(4) 0.9523(4) 0.0657(11) Uani 1 1 d .
H20 H 0.1202 0.0143 0.8675 0.079 Uiso 1 1 calc R
C21 C 0.7112(4) 0.5941(4) 1.1182(4) 0.0688(11) Uani 1 1 d .
H21A H 0.6811 0.6719 1.1425 0.103 Uiso 1 1 calc R
H21B H 0.6506 0.5245 1.0320 0.103 Uiso 1 1 calc R
H21C H 0.8015 0.6230 1.1136 0.103 Uiso 1 1 calc R
C22 C 0.9196(3) 0.6288(3) 1.5629(3) 0.0482(9) Uani 1 1 d .
H22 H 0.9119 0.5826 1.6186 0.058 Uiso 1 1 calc R
C23 C 1.0514(4) 0.7338(3) 1.6046(3) 0.0480(9) Uani 1 1 d .
C24 C 1.1687(3) 0.7475(3) 1.7027(3) 0.0425(8) Uani 1 1 d .
H24 H 1.1705 0.6932 1.7511 0.051 Uiso 1 1 calc R
C25 C 1.2830(4) 0.8555(4) 1.7167(4) 0.0665(11) Uani 1 1 d .
H25 H 1.3696 0.8787 1.7750 0.080 Uiso 1 1 calc R
C26 C 1.2548(4) 0.9214(4) 1.6380(4) 0.0740(13) Uani 1 1 d .
H26 H 1.3193 0.9945 1.6364 0.089 Uiso 1 1 calc R

loop_
_atom_site_aniso_label
_atom_site_aniso_U_11
_atom_site_aniso_U_22
_atom_site_aniso_U_33
_atom_site_aniso_U_23
_atom_site_aniso_U_13
_atom_site_aniso_U_12
N1 0.0430(17) 0.0511(17) 0.0446(16) 0.0245(14) 0.0117(14) 0.0028(14)
N2 0.0424(17) 0.0533(18) 0.0526(18) 0.0248(15) 0.0116(14) -0.0015(14)
N3 0.0400(16) 0.0432(15) 0.0403(15) 0.0154(13) 0.0104(13) 0.0046(13)
N4 0.0521(18) 0.0571(17) 0.0439(16) 0.0278(15) 0.0142(14) 0.0121(15)
S1 0.0715(8) 0.0687(7) 0.0740(8) 0.0382(6) 0.0132(6) -0.0057(6)
S2 0.0723(8) 0.0782(8) 0.0661(7) 0.0026(6) 0.0035(6) 0.0296(6)
C1 0.042(2) 0.047(2) 0.048(2) 0.0192(17) 0.0138(16) 0.0066(16)
C2 0.0382(19) 0.0431(18) 0.0415(18) 0.0140(15) 0.0127(15) 0.0080(15)
C3 0.0405(19) 0.0447(18) 0.0362(18) 0.0177(15) 0.0102(15) 0.0095(16)
C4 0.0378(19) 0.0428(18) 0.0402(18) 0.0147(15) 0.0104(15) 0.0126(15)
C5 0.049(2) 0.057(2) 0.051(2) 0.0300(18) 0.0126(17) 0.0140(18)
C6 0.042(2) 0.0457(19) 0.0436(19) 0.0204(16) 0.0157(16) 0.0134(16)
C7 0.0414(19) 0.0432(18) 0.0415(19) 0.0192(16) 0.0150(16) 0.0128(16)
C8 0.046(2) 0.0409(18) 0.0402(18) 0.0157(15) 0.0160(16) 0.0103(16)
C9 0.056(2) 0.056(2) 0.057(2) 0.0306(19) 0.0181(19) 0.0079(19)
C10 0.047(2) 0.0435(19) 0.045(2) 0.0204(16) 0.0141(17) 0.0110(16)
C11 0.055(2) 0.065(2) 0.054(2) 0.029(2) 0.0169(19) 0.0109(19)
C12 0.075(3) 0.080(3) 0.054(2) 0.040(2) 0.026(2) 0.025(2)
C13 0.070(3) 0.086(3) 0.052(2) 0.033(2) 0.012(2) 0.029(2)
C14 0.050(2) 0.072(3) 0.063(3) 0.027(2) 0.008(2) 0.017(2)
C15 0.055(2) 0.062(2) 0.053(2) 0.0284(19) 0.0186(19) 0.0169(19)
C16 0.048(2) 0.061(2) 0.063(2) 0.027(2) 0.0112(19) -0.0026(19)
C17 0.044(2) 0.0469(19) 0.0428(19) 0.0186(16) 0.0146(16) 0.0086(16)
C18 0.041(2) 0.058(2) 0.0372(18) 0.0105(17) 0.0098(16) 0.0101(17)
C19 0.047(2) 0.089(3) 0.072(3) 0.043(3) 0.014(2) 0.026(2)
C20 0.055(2) 0.061(2) 0.049(2) 0.0084(19) -0.0019(19) 0.001(2)
C21 0.072(3) 0.083(3) 0.059(2) 0.045(2) 0.021(2) 0.018(2)
C22 0.051(2) 0.0463(19) 0.047(2) 0.0229(17) 0.0196(18) 0.0076(17)
C23 0.051(2) 0.0436(19) 0.0426(19) 0.0146(16) 0.0194(17) 0.0065(17)
C24 0.0415(19) 0.0375(17) 0.0444(19) 0.0132(15) 0.0167(16) 0.0098(15)
C25 0.047(2) 0.072(3) 0.061(2) 0.011(2) 0.017(2) 0.011(2)
C26 0.064(3) 0.060(2) 0.068(3) 0.016(2) 0.025(2) -0.014(2)

loop_
_atom_type_symbol
_atom_type_description
_atom_type_scat_dispersion_real
_atom_type_scat_dispersion_imag
_atom_type_scat_source
C C 0.0033 0.0016 'International Tables Vol C Tables 4.2.6.8 and 6.1.1.4'
H H 0.0000 0.0000 'International Tables Vol C Tables 4.2.6.8 and 6.1.1.4'
N N 0.0061 0.0033 'International Tables Vol C Tables 4.2.6.8 and 6.1.1.4'
S S 0.1246 0.1234 'International Tables Vol C Tables 4.2.6.8 and 6.1.1.4'

loop_
_geom_angle_atom_site_label_1
_geom_angle_atom_site_label_2
_geom_angle_atom_site_label_3
_geom_angle
C3 N1 N2 110.2(3)
C3 N1 C10 130.4(3)
N2 N1 C10 119.4(3)
C1 N2 N1 107.4(3)
C3 N3 C7 114.8(3)
C5 N4 C9 110.4(3)
C5 N4 C21 110.0(3)
C9 N4 C21 110.6(3)
C26 S1 C23 93.1(2)
C20 S2 C17 92.60(19)
N2 C1 C2 110.4(3)
N2 C1 C16 120.6(3)
C2 C1 C16 129.0(3)
C3 C2 C4 117.5(3)
C3 C2 C1 105.4(3)
C4 C2 C1 137.1(3)
N3 C3 N1 126.3(3)
N3 C3 C2 127.1(3)
N1 C3 C2 106.6(3)
C6 C4 C2 117.1(3)
C6 C4 C17 122.2(3)
C2 C4 C17 120.6(3)
N4 C5 C6 111.5(3)
N4 C5 H5A 109.3
C6 C5 H5A 109.3
N4 C5 H5B 109.3
C6 C5 H5B 109.3
H5A C5 H5B 108.0
C4 C6 C7 119.5(3)
C4 C6 C5 120.5(3)
C7 C6 C5 120.0(3)
N3 C7 C6 124.0(3)
N3 C7 C8 116.7(3)
C6 C7 C8 119.3(3)
C22 C8 C7 119.9(3)
C22 C8 C9 124.1(3)
C7 C8 C9 115.9(3)
N4 C9 C8 112.0(3)
N4 C9 H9A 109.2
C8 C9 H9A 109.2
N4 C9 H9B 109.2
C8 C9 H9B 109.2
H9A C9 H9B 107.9
C15 C10 C11 119.6(3)
C15 C10 N1 120.7(3)
C11 C10 N1 119.7(3)
C12 C11 C10 119.4(4)
C12 C11 H11 120.3
C10 C11 H11 120.3
C13 C12 C11 121.3(4)
C13 C12 H12 119.3
C11 C12 H12 119.3
C12 C13 C14 118.9(4)
C12 C13 H13 120.5
C14 C13 H13 120.5
C13 C14 C15 121.0(4)
C13 C14 H14 119.5
C15 C14 H14 119.5
C10 C15 C14 119.8(4)
C10 C15 H15 120.1
C14 C15 H15 120.1
C1 C16 H16A 109.5
C1 C16 H16B 109.5
H16A C16 H16B 109.5
C1 C16 H16C 109.5
H16A C16 H16C 109.5
H16B C16 H16C 109.5
C18 C17 C4 128.8(3)
C18 C17 S2 111.7(2)
C4 C17 S2 119.5(3)
C17 C18 C19 108.0(3)
C17 C18 H18 126.0
C19 C18 H18 126.0
C20 C19 C18 115.7(4)
C20 C19 H19 122.2
C18 C19 H19 122.2
C19 C20 S2 112.1(3)
C19 C20 H20 124.0
S2 C20 H20 124.0
N4 C21 H21A 109.5
N4 C21 H21B 109.5
H21A C21 H21B 109.5
N4 C21 H21C 109.5
H21A C21 H21C 109.5
H21B C21 H21C 109.5
C8 C22 C23 131.3(3)
C8 C22 H22 114.4
C23 C22 H22 114.4
C24 C23 C22 123.9(3)
C24 C23 S1 109.9(2)
C22 C23 S1 126.2(3)
C23 C24 C25 110.4(3)
C23 C24 H24 124.8
C25 C24 H24 124.8
C26 C25 C24 114.0(4)
C26 C25 H25 123.0
C24 C25 H25 123.0
C25 C26 S1 112.5(3)
C25 C26 H26 123.7
S1 C26 H26 123.7

loop_
_geom_bond_atom_site_label_1
_geom_bond_atom_site_label_2
_geom_bond_distance
N1 C3 1.375(4)
N1 N2 1.381(3)
N1 C10 1.424(4)
N2 C1 1.314(4)
N3 C3 1.334(4)
N3 C7 1.338(4)
N4 C5 1.451(4)
N4 C9 1.455(4)
N4 C21 1.458(4)
S1 C26 1.672(5)
S1 C23 1.718(4)
S2 C20 1.689(4)
S2 C17 1.708(3)
C1 C2 1.428(4)
C1 C16 1.493(5)
C2 C3 1.398(4)
C2 C4 1.407(4)
C4 C6 1.398(4)
C4 C17 1.487(4)
C5 C6 1.504(5)
C5 H5A 0.9700
C5 H5B 0.9700
C6 C7 1.420(4)
C7 C8 1.486(4)
C8 C22 1.336(5)
C8 C9 1.508(5)
C9 H9A 0.9700
C9 H9B 0.9700
C10 C15 1.379(5)
C10 C11 1.389(5)
C11 C12 1.384(5)
C11 H11 0.9300
C12 C13 1.363(5)
C12 H12 0.9300
C13 C14 1.379(6)
C13 H13 0.9300
C14 C15 1.381(5)
C14 H14 0.9300
C15 H15 0.9300
C16 H16A 0.9600
C16 H16B 0.9600
C16 H16C 0.9600
C17 C18 1.423(5)
C18 C19 1.438(5)
C18 H18 0.9300
C19 C20 1.325(5)
C19 H19 0.9300
C20 H20 0.9300
C21 H21A 0.9600
C21 H21B 0.9600
C21 H21C 0.9600
C22 C23 1.448(4)
C22 H22 0.9300
C23 C24 1.417(5)
C24 C25 1.417(5)
C24 H24 0.9300
C25 C26 1.344(6)
C25 H25 0.9300
C26 H26 0.9300

loop_
_geom_torsion_atom_site_label_1
_geom_torsion_atom_site_label_2
_geom_torsion_atom_site_label_3
_geom_torsion_atom_site_label_4
_geom_torsion
C3 N1 N2 C1 0.9(4)
C10 N1 N2 C1 -178.9(3)
N1 N2 C1 C2 -0.7(4)
N1 N2 C1 C16 179.8(3)
N2 C1 C2 C3 0.3(4)
C16 C1 C2 C3 179.7(3)
N2 C1 C2 C4 178.8(4)
C16 C1 C2 C4 -1.8(7)
C7 N3 C3 N1 179.3(3)
C7 N3 C3 C2 -1.6(5)
N2 N1 C3 N3 178.5(3)
C10 N1 C3 N3 -1.8(6)
N2 N1 C3 C2 -0.7(4)
C10 N1 C3 C2 179.0(3)
C4 C2 C3 N3 2.2(5)
C1 C2 C3 N3 -178.9(3)
C4 C2 C3 N1 -178.6(3)
C1 C2 C3 N1 0.3(4)
C3 C2 C4 C6 -1.7(5)
C1 C2 C4 C6 180.0(4)
C3 C2 C4 C17 176.6(3)
C1 C2 C4 C17 -1.8(6)
C9 N4 C5 C6 -58.1(4)
C21 N4 C5 C6 179.6(3)
C2 C4 C6 C7 0.8(5)
C17 C4 C6 C7 -177.4(3)
C2 C4 C6 C5 -180.0(3)
C17 C4 C6 C5 1.8(5)
N4 C5 C6 C4 -151.4(3)
N4 C5 C6 C7 27.8(4)
C3 N3 C7 C6 0.6(5)
C3 N3 C7 C8 -177.7(3)
C4 C6 C7 N3 -0.3(5)
C5 C6 C7 N3 -179.5(3)
C4 C6 C7 C8 177.9(3)
C5 C6 C7 C8 -1.3(5)
N3 C7 C8 C22 4.8(5)
C6 C7 C8 C22 -173.6(3)
N3 C7 C8 C9 -177.2(3)
C6 C7 C8 C9 4.5(5)
C5 N4 C9 C8 62.2(4)
C21 N4 C9 C8 -175.8(3)
C22 C8 C9 N4 143.5(3)
C7 C8 C9 N4 -34.4(4)
C3 N1 C10 C15 -24.3(6)
N2 N1 C10 C15 155.4(3)
C3 N1 C10 C11 156.4(3)
N2 N1 C10 C11 -23.9(5)
C15 C10 C11 C12 0.5(6)
N1 C10 C11 C12 179.8(3)
C10 C11 C12 C13 -0.1(6)
C11 C12 C13 C14 -0.5(6)
C12 C13 C14 C15 0.8(6)
C11 C10 C15 C14 -0.2(6)
N1 C10 C15 C14 -179.5(3)
C13 C14 C15 C10 -0.4(6)
C6 C4 C17 C18 -90.7(4)
C2 C4 C17 C18 91.2(4)
C6 C4 C17 S2 92.1(4)
C2 C4 C17 S2 -86.1(4)
C20 S2 C17 C18 -2.6(3)
C20 S2 C17 C4 175.1(3)
C4 C17 C18 C19 -174.7(3)
S2 C17 C18 C19 2.8(4)
C17 C18 C19 C20 -1.6(5)
C18 C19 C20 S2 -0.4(5)
C17 S2 C20 C19 1.7(3)
C7 C8 C22 C23 179.2(3)
C9 C8 C22 C23 1.3(6)
C8 C22 C23 C24 -166.9(4)
C8 C22 C23 S1 12.1(6)
C26 S1 C23 C24 1.5(3)
C26 S1 C23 C22 -177.6(3)
C22 C23 C24 C25 177.2(3)
S1 C23 C24 C25 -1.9(3)
C23 C24 C25 C26 1.4(4)
C24 C25 C26 S1 -0.2(5)
C23 S1 C26 C25 -0.8(3)

loop_
_cod_related_entry_id
_cod_related_entry_code
_cod_related_entry_database
1 24742224 ChemSpider
